data_4087304
loop_
_publ_author_name
'See, Xin Yi'
'Beaumier, Evan P.'
'Davis-Gilbert, Zachary W'
'Dunn, Peter L.'
'Larsen, Jacob A.'
'Pearce, Adam J.'
'Wheeler, T. Alex'
'Tonks, Ian A.'

_publ_section_title
;
 Generation of Ti(II) Alkyne Trimerization Catalysts in the Absence of
 Strong Metal Reductants.
;
_journal_issue 7
_journal_name_full Organometallics
_journal_page_first 1383
_journal_page_last 1390
_journal_paper_doi 10.1021/acs.organomet.7b00096
_journal_volume 36
_journal_year 2017
_chemical_formula_moiety 'C20 H29 I2 N O3 Ti'
_chemical_formula_sum 'C20 H29 I2 N O3 Ti'
_chemical_formula_weight 623.14
_chemical_name_systematic
; 
 ? 
;
_space_group_IT_number 14
_symmetry_cell_setting monoclinic
_symmetry_space_group_name_Hall '-P 2ybc'
_symmetry_space_group_name_H-M 'P 1 21/c 1'
_atom_sites_solution_hydrogens geom
_atom_sites_solution_primary direct
_atom_sites_solution_secondary difmap
_audit_creation_method SHELXL-97
_cell_angle_alpha 90.00
_cell_angle_beta 97.989(7)
_cell_angle_gamma 90.00
_cell_formula_units_Z 4
_cell_length_a 14.324(5)
_cell_length_b 10.083(4)
_cell_length_c 16.295(6)
_cell_measurement_reflns_used 9914
_cell_measurement_temperature 123(2)
_cell_measurement_theta_max 28.565
_cell_measurement_theta_min 2.386
_cell_volume 2330.6(15)
_computing_cell_refinement 'SAINT, Bruker'
_computing_data_collection 'APEX II, Bruker'
_computing_data_reduction 'SAINT, Bruker'
_computing_molecular_graphics 'SHELXTL, Bruker'
_computing_structure_refinement 'SHELXL-97 (Sheldrick, 2008)'
_computing_structure_solution 'SHELXS-97 (Sheldrick, 2008)'
_diffrn_ambient_temperature 296(2)
_diffrn_measured_fraction_theta_full 0.942
_diffrn_measured_fraction_theta_max 0.942
_diffrn_measurement_device_type 'Bruker APEX II CCD'
_diffrn_radiation_monochromator graphite
_diffrn_radiation_source 'fine-focus sealed tube'
_diffrn_radiation_type MoK\a
_diffrn_radiation_wavelength 0.71073
_diffrn_reflns_av_R_equivalents 0.0326
_diffrn_reflns_av_sigmaI/netI 0.0252
_diffrn_reflns_limit_h_max 18
_diffrn_reflns_limit_h_min -18
_diffrn_reflns_limit_k_max 13
_diffrn_reflns_limit_k_min -13
_diffrn_reflns_limit_l_max 21
_diffrn_reflns_limit_l_min -21
_diffrn_reflns_number 26924
_diffrn_reflns_theta_full 28.91
_diffrn_reflns_theta_max 28.91
_diffrn_reflns_theta_min 1.44
_exptl_absorpt_coefficient_mu 3.035
_exptl_absorpt_correction_T_max 0.7458
_exptl_absorpt_correction_T_min 0.5228
_exptl_absorpt_correction_type multi-scan
_exptl_absorpt_process_details 'SADABS, R. Blessing, 1995'
_exptl_crystal_colour block
_exptl_crystal_density_diffrn 1.804
_exptl_crystal_density_method 'not measured'
_exptl_crystal_description red
_exptl_crystal_F_000 1232
_exptl_crystal_size_max 0.2
_exptl_crystal_size_mid 0.2
_exptl_crystal_size_min 0.2
_refine_diff_density_max 1.572
_refine_diff_density_min -1.446
_refine_diff_density_rms 0.088
_refine_ls_extinction_method none
_refine_ls_goodness_of_fit_ref 1.018
_refine_ls_hydrogen_treatment mixed
_refine_ls_matrix_type full
_refine_ls_number_parameters 252
_refine_ls_number_reflns 5796
_refine_ls_number_restraints 17
_refine_ls_restrained_S_all 1.025
_refine_ls_R_factor_all 0.0350
_refine_ls_R_factor_gt 0.0273
_refine_ls_shift/su_max 0.001
_refine_ls_shift/su_mean 0.000
_refine_ls_structure_factor_coef Fsqd
_refine_ls_weighting_details 'calc w=1/[\s^2^(Fo^2^)+(0.0283P)^2^+3.1831P] where P=(Fo^2^+2Fc^2^)/3'
_refine_ls_weighting_scheme calc
_refine_ls_wR_factor_gt 0.0641
_refine_ls_wR_factor_ref 0.0688
_reflns_number_gt 4934
_reflns_number_total 5796
_reflns_threshold_expression >2sigma(I)
_cod_data_source_file om7b00096_si_002.cif
_cod_data_source_block s_0m
_cod_depositor_comments 'Adding full bibliography for 4087304--4087307.cif.'
_cod_original_cell_volume 2330.6(14)
_cod_original_sg_symbol_H-M P2(1)/c
_cod_database_code 4087304

loop_
_symmetry_equiv_pos_as_xyz
'x, y, z'
'-x, y+1/2, -z+1/2'
'-x, -y, -z'
'x, -y-1/2, z-1/2'

loop_
_atom_site_label
_atom_site_type_symbol
_atom_site_fract_x
_atom_site_fract_y
_atom_site_fract_z
_atom_site_U_iso_or_equiv
_atom_site_adp_type
_atom_site_occupancy
_atom_site_symmetry_multiplicity
_atom_site_calc_flag
_atom_site_refinement_flags
_atom_site_disorder_assembly
_atom_site_disorder_group
I1 I 0.362168(13) 0.462683(19) 0.228337(12) 0.03556(6) Uani 1 1 d . . .
I2 I 0.167486(17) 0.12670(2) 0.425098(14) 0.04635(7) Uani 1 1 d . . .
Ti1 Ti 0.26250(3) 0.30199(4) 0.32864(3) 0.02246(9) Uani 1 1 d . B .
O1 O 0.30555(13) 0.11266(18) 0.25825(11) 0.0283(4) Uani 1 1 d . . .
O2 O 0.14295(12) 0.30777(19) 0.24052(11) 0.0278(4) Uani 1 1 d . . .
O3 O 0.38817(13) 0.2622(2) 0.40713(11) 0.0327(4) Uani 1 1 d D . .
C1 C 0.2815(2) -0.0258(3) 0.2719(2) 0.0412(7) Uani 1 1 d . . .
H7 H 0.2182 -0.0455 0.2454 0.049 Uiso 1 1 calc R . .
H8 H 0.2853 -0.0443 0.3307 0.049 Uiso 1 1 calc R . .
C2 C 0.3530(2) -0.1073(3) 0.2340(2) 0.0402(7) Uani 1 1 d . . .
H6 H 0.4113 -0.1164 0.2718 0.048 Uiso 1 1 calc R . .
H5 H 0.3286 -0.1947 0.2181 0.048 Uiso 1 1 calc R . .
C3 C 0.3670(2) -0.0256(3) 0.15942(19) 0.0388(7) Uani 1 1 d . . .
H3 H 0.3175 -0.0424 0.1137 0.047 Uiso 1 1 calc R . .
H4 H 0.4276 -0.0441 0.1417 0.047 Uiso 1 1 calc R . .
C4 C 0.3626(2) 0.1156(3) 0.19042(19) 0.0371(6) Uani 1 1 d . . .
H2 H 0.4254 0.1482 0.2100 0.045 Uiso 1 1 calc R . .
H1 H 0.3339 0.1732 0.1463 0.045 Uiso 1 1 calc R . .
C5 C 0.0571(2) 0.3771(3) 0.25407(19) 0.0400(7) Uani 1 1 d . . .
H16 H 0.0615 0.4709 0.2419 0.048 Uiso 1 1 calc R . .
H15 H 0.0452 0.3668 0.3109 0.048 Uiso 1 1 calc R . .
C6 C -0.0192(2) 0.3122(4) 0.1951(2) 0.0472(8) Uani 1 1 d . . .
H13 H -0.0415 0.2318 0.2186 0.057 Uiso 1 1 calc R . .
H14 H -0.0720 0.3718 0.1803 0.057 Uiso 1 1 calc R . .
C7 C 0.0291(2) 0.2821(4) 0.1220(2) 0.0511(9) Uani 1 1 d . . .
H10 H 0.0293 0.3589 0.0862 0.061 Uiso 1 1 calc R . .
H9 H -0.0012 0.2088 0.0903 0.061 Uiso 1 1 calc R . .
C8 C 0.1279(2) 0.2458(4) 0.1596(2) 0.0532(10) Uani 1 1 d . . .
H12 H 0.1345 0.1503 0.1647 0.064 Uiso 1 1 calc R . .
H11 H 0.1733 0.2784 0.1254 0.064 Uiso 1 1 calc R . .
C9 C 0.4619(2) 0.1677(4) 0.3988(2) 0.0559(10) Uani 1 1 d D B .
H22 H 0.5053 0.1991 0.3624 0.067 Uiso 1 1 calc R A 1
H21 H 0.4372 0.0815 0.3804 0.067 Uiso 1 1 calc R A 1
C10 C 0.5071(13) 0.1673(13) 0.4921(10) 0.082(8) Uani 0.306(7) 1 d PD B 1
H20 H 0.4702 0.1124 0.5245 0.099 Uiso 0.306(7) 1 calc PR B 1
H20A H 0.5707 0.1323 0.4976 0.099 Uiso 0.306(7) 1 calc PR B 1
C11 C 0.5083(8) 0.3086(13) 0.5221(7) 0.0478(13) Uani 0.306(7) 1 d PD B 1
H11A H 0.5627 0.3563 0.5080 0.057 Uiso 0.306(7) 1 calc PR B 1
H11B H 0.5079 0.3130 0.5815 0.057 Uiso 0.306(7) 1 calc PR B 1
C12 C 0.4173(13) 0.3617(18) 0.4747(11) 0.057(3) Uani 0.306(7) 1 d PD B 1
H12A H 0.3692 0.3697 0.5109 0.069 Uiso 0.306(7) 1 calc PR B 1
H12B H 0.4274 0.4481 0.4513 0.069 Uiso 0.306(7) 1 calc PR B 1
C10A C 0.5410(3) 0.1928(7) 0.4679(3) 0.0407(14) Uani 0.694(7) 1 d PD B 2
H20B H 0.5820 0.2639 0.4545 0.049 Uiso 0.694(7) 1 calc PR B 2
H20C H 0.5781 0.1136 0.4823 0.049 Uiso 0.694(7) 1 calc PR B 2
C11A C 0.4841(4) 0.2321(7) 0.5351(3) 0.0478(13) Uani 0.694(7) 1 d PD B 2
H11C H 0.5220 0.2830 0.5780 0.057 Uiso 0.694(7) 1 calc PR B 2
H11D H 0.4595 0.1545 0.5600 0.057 Uiso 0.694(7) 1 calc PR B 2
C12A C 0.4050(5) 0.3155(8) 0.4909(4) 0.057(3) Uani 0.694(7) 1 d PD B 2
H12C H 0.3489 0.3079 0.5178 0.069 Uiso 0.694(7) 1 calc PR B 2
H12D H 0.4233 0.4081 0.4903 0.069 Uiso 0.694(7) 1 calc PR B 2
N1 N 0.23036(15) 0.4319(2) 0.38507(13) 0.0256(4) Uani 1 1 d . . .
C14 C 0.20375(17) 0.5290(2) 0.43742(15) 0.0239(5) Uani 1 1 d . B .
C15 C 0.23902(19) 0.6580(3) 0.43622(17) 0.0294(5) Uani 1 1 d . . .
H29 H 0.2794 0.6803 0.3984 0.035 Uiso 1 1 calc R B .
C16 C 0.21455(19) 0.7527(3) 0.49056(18) 0.0329(6) Uani 1 1 d . B .
H28 H 0.2390 0.8379 0.4887 0.039 Uiso 1 1 calc R . .
C17 C 0.15436(19) 0.7238(3) 0.54801(17) 0.0302(6) Uani 1 1 d . . .
C18 C 0.11812(19) 0.5953(3) 0.54831(16) 0.0300(5) Uani 1 1 d . B .
H24 H 0.0771 0.5740 0.5859 0.036 Uiso 1 1 calc R . .
C19 C 0.14140(19) 0.4987(3) 0.49434(16) 0.0282(5) Uani 1 1 d . . .
H23 H 0.1159 0.4141 0.4957 0.034 Uiso 1 1 calc R B .
C20 C 0.1281(2) 0.8282(3) 0.6070(2) 0.0447(7) Uani 1 1 d . B .
H25 H 0.1549 0.9118 0.5944 0.067 Uiso 1 1 calc R . .
H26 H 0.1520 0.8032 0.6629 0.067 Uiso 1 1 calc R . .
H27 H 0.0607 0.8361 0.6014 0.067 Uiso 1 1 calc R . .

loop_
_atom_site_aniso_label
_atom_site_aniso_U_11
_atom_site_aniso_U_22
_atom_site_aniso_U_33
_atom_site_aniso_U_23
_atom_site_aniso_U_13
_atom_site_aniso_U_12
I1 0.03217(10) 0.03356(11) 0.04283(11) 0.00680(8) 0.01183(8) -0.00348(7)
I2 0.06474(15) 0.03059(11) 0.05122(13) 0.00589(8) 0.03449(11) 0.00082(9)
Ti1 0.0212(2) 0.0243(2) 0.0216(2) -0.00081(17) 0.00226(16) 0.00039(17)
O1 0.0302(10) 0.0251(9) 0.0311(9) -0.0031(7) 0.0095(7) 0.0016(7)
O2 0.0211(8) 0.0367(10) 0.0250(8) -0.0057(7) 0.0010(7) 0.0016(7)
O3 0.0302(10) 0.0419(11) 0.0247(9) -0.0023(8) -0.0008(7) 0.0094(8)
C1 0.0446(17) 0.0260(14) 0.0569(19) -0.0057(13) 0.0206(15) -0.0042(12)
C2 0.0406(17) 0.0274(14) 0.0533(18) -0.0088(13) 0.0090(14) 0.0018(12)
C3 0.0359(15) 0.0421(17) 0.0378(15) -0.0111(13) 0.0034(12) 0.0066(13)
C4 0.0412(16) 0.0376(16) 0.0363(15) 0.0004(12) 0.0187(12) 0.0083(13)
C5 0.0307(15) 0.0495(18) 0.0391(15) -0.0083(13) 0.0028(12) 0.0129(13)
C6 0.0270(15) 0.068(2) 0.0439(17) -0.0010(16) -0.0024(13) 0.0034(15)
C7 0.0333(16) 0.075(3) 0.0409(17) -0.0142(17) -0.0086(13) 0.0075(16)
C8 0.0435(18) 0.075(3) 0.0373(16) -0.0271(17) -0.0079(14) 0.0164(17)
C9 0.0392(18) 0.053(2) 0.068(2) -0.0147(18) -0.0171(16) 0.0181(16)
C10 0.047(11) 0.038(8) 0.14(2) 0.006(11) -0.054(13) 0.005(8)
C11 0.037(3) 0.069(4) 0.034(2) 0.011(2) -0.0064(18) 0.001(3)
C12 0.048(3) 0.088(6) 0.030(3) -0.022(3) -0.013(2) 0.021(4)
C10A 0.022(3) 0.054(4) 0.044(3) 0.012(2) -0.002(2) -0.002(2)
C11A 0.037(3) 0.069(4) 0.034(2) 0.011(2) -0.0064(18) 0.001(3)
C12A 0.048(3) 0.088(6) 0.030(3) -0.022(3) -0.013(2) 0.021(4)
N1 0.0242(10) 0.0269(11) 0.0253(10) -0.0004(8) 0.0020(8) -0.0004(8)
C14 0.0212(11) 0.0261(12) 0.0230(11) -0.0004(9) -0.0018(9) 0.0022(9)
C15 0.0270(13) 0.0286(13) 0.0323(13) 0.0030(11) 0.0032(10) 0.0001(10)
C16 0.0268(13) 0.0244(13) 0.0459(16) -0.0021(11) -0.0006(12) -0.0008(10)
C17 0.0266(13) 0.0299(13) 0.0320(13) -0.0056(11) -0.0034(10) 0.0059(10)
C18 0.0272(13) 0.0351(14) 0.0276(12) -0.0007(11) 0.0037(10) 0.0023(11)
C19 0.0282(13) 0.0270(13) 0.0291(12) 0.0002(10) 0.0036(10) -0.0017(10)
C20 0.0430(17) 0.0388(17) 0.0522(19) -0.0172(14) 0.0061(14) 0.0060(14)

loop_
_atom_type_symbol
_atom_type_description
_atom_type_scat_dispersion_real
_atom_type_scat_dispersion_imag
_atom_type_scat_source
C C 0.0033 0.0016 'International Tables Vol C Tables 4.2.6.8 and 6.1.1.4'
H H 0.0000 0.0000 'International Tables Vol C Tables 4.2.6.8 and 6.1.1.4'
O O 0.0106 0.0060 'International Tables Vol C Tables 4.2.6.8 and 6.1.1.4'
Ti Ti 0.2776 0.4457 'International Tables Vol C Tables 4.2.6.8 and 6.1.1.4'
I I -0.4742 1.8119 'International Tables Vol C Tables 4.2.6.8 and 6.1.1.4'
N N 0.0061 0.0033 'International Tables Vol C Tables 4.2.6.8 and 6.1.1.4'

loop_
_geom_angle_atom_site_label_1
_geom_angle_atom_site_label_2
_geom_angle_atom_site_label_3
_geom_angle
N1 Ti1 O2 95.34(9)
N1 Ti1 O3 95.24(9)
O2 Ti1 O3 169.25(8)
N1 Ti1 O1 176.05(9)
O2 Ti1 O1 86.13(7)
O3 Ti1 O1 83.19(7)
N1 Ti1 I1 93.88(8)
O2 Ti1 I1 91.05(6)
O3 Ti1 I1 90.14(6)
O1 Ti1 I1 89.75(5)
N1 Ti1 I2 89.62(8)
O2 Ti1 I2 89.29(6)
O3 Ti1 I2 88.87(6)
O1 Ti1 I2 86.73(5)
I1 Ti1 I2 176.433(18)
C1 O1 C4 107.6(2)
C1 O1 Ti1 128.10(16)
C4 O1 Ti1 124.30(16)
C8 O2 C5 108.8(2)
C8 O2 Ti1 128.43(17)
C5 O2 Ti1 122.73(16)
C9 O3 C12A 107.7(3)
C9 O3 C12 112.2(6)
C12A O3 C12 22.3(10)
C9 O3 Ti1 130.25(18)
C12A O3 Ti1 121.2(3)
C12 O3 Ti1 116.5(6)
O1 C1 C2 105.6(2)
O1 C1 H7 110.6
C2 C1 H7 110.6
O1 C1 H8 110.6
C2 C1 H8 110.6
H7 C1 H8 108.7
C3 C2 C1 101.9(3)
C3 C2 H6 111.4
C1 C2 H6 111.4
C3 C2 H5 111.4
C1 C2 H5 111.4
H6 C2 H5 109.2
C2 C3 C4 103.2(2)
C2 C3 H3 111.1
C4 C3 H3 111.1
C2 C3 H4 111.1
C4 C3 H4 111.1
H3 C3 H4 109.1
O1 C4 C3 106.7(2)
O1 C4 H2 110.4
C3 C4 H2 110.4
O1 C4 H1 110.4
C3 C4 H1 110.4
H2 C4 H1 108.6
O2 C5 C6 104.4(2)
O2 C5 H16 110.9
C6 C5 H16 110.9
O2 C5 H15 110.9
C6 C5 H15 110.9
H16 C5 H15 108.9
C7 C6 C5 102.9(3)
C7 C6 H13 111.2
C5 C6 H13 111.2
C7 C6 H14 111.2
C5 C6 H14 111.2
H13 C6 H14 109.1
C6 C7 C8 103.8(3)
C6 C7 H10 111.0
C8 C7 H10 111.0
C6 C7 H9 111.0
C8 C7 H9 111.0
H10 C7 H9 109.0
O2 C8 C7 106.2(3)
O2 C8 H12 110.5
C7 C8 H12 110.5
O2 C8 H11 110.5
C7 C8 H11 110.5
H12 C8 H11 108.7
O3 C9 C10A 107.7(3)
O3 C9 C10 96.8(7)
C10A C9 C10 26.8(7)
O3 C9 H22 112.4
C10A C9 H22 85.6
C10 C9 H22 112.4
O3 C9 H21 112.4
C10A C9 H21 125.9
C10 C9 H21 112.4
H22 C9 H21 109.9
C11 C10 C9 107.3(9)
C11 C10 H20 110.3
C9 C10 H20 110.3
C11 C10 H20A 110.3
C9 C10 H20A 110.3
H20 C10 H20A 108.5
C10 C11 C12 101.5(10)
C10 C11 H11A 111.5
C12 C11 H11A 111.5
C10 C11 H11B 111.5
C12 C11 H11B 111.5
H11A C11 H11B 109.3
O3 C12 C11 105.5(10)
O3 C12 H12A 110.6
C11 C12 H12A 110.6
O3 C12 H12B 110.6
C11 C12 H12B 110.6
H12A C12 H12B 108.8
C9 C10A C11A 99.2(4)
C9 C10A H20B 111.9
C11A C10A H20B 111.9
C9 C10A H20C 111.9
C11A C10A H20C 111.9
H20B C10A H20C 109.6
C10A C11A C12A 104.2(4)
C10A C11A H11C 110.9
C12A C11A H11C 110.9
C10A C11A H11D 110.9
C12A C11A H11D 110.9
H11C C11A H11D 108.9
O3 C12A C11A 104.9(5)
O3 C12A H12C 110.8
C11A C12A H12C 110.8
O3 C12A H12D 110.8
C11A C12A H12D 110.8
H12C C12A H12D 108.8
C14 N1 Ti1 174.37(19)
N1 C14 C15 121.2(2)
N1 C14 C19 120.4(2)
C15 C14 C19 118.4(2)
C16 C15 C14 120.7(3)
C16 C15 H29 119.6
C14 C15 H29 119.6
C15 C16 C17 121.6(3)
C15 C16 H28 119.2
C17 C16 H28 119.2
C16 C17 C18 117.6(2)
C16 C17 C20 121.1(3)
C18 C17 C20 121.3(3)
C19 C18 C17 121.9(3)
C19 C18 H24 119.1
C17 C18 H24 119.1
C18 C19 C14 119.8(3)
C18 C19 H23 120.1
C14 C19 H23 120.1
C17 C20 H25 109.5
C17 C20 H26 109.5
H25 C20 H26 109.5
C17 C20 H27 109.5
H25 C20 H27 109.5
H26 C20 H27 109.5

loop_
_geom_bond_atom_site_label_1
_geom_bond_atom_site_label_2
_geom_bond_distance
I1 Ti1 2.8254(7)
I2 Ti1 2.8358(8)
Ti1 N1 1.700(2)
Ti1 O2 2.0770(18)
Ti1 O3 2.0969(19)
Ti1 O1 2.3530(19)
O1 C1 1.463(3)
O1 C4 1.463(3)
O2 C8 1.447(3)
O2 C5 1.458(3)
O3 C9 1.443(4)
O3 C12A 1.456(6)
O3 C12 1.505(13)
C1 C2 1.510(4)
C1 H7 0.9700
C1 H8 0.9700
C2 C3 1.505(5)
C2 H6 0.9700
C2 H5 0.9700
C3 C4 1.515(4)
C3 H3 0.9700
C3 H4 0.9700
C4 H2 0.9700
C4 H1 0.9700
C5 C6 1.502(4)
C5 H16 0.9700
C5 H15 0.9700
C6 C7 1.489(5)
C6 H13 0.9700
C6 H14 0.9700
C7 C8 1.506(4)
C7 H10 0.9700
C7 H9 0.9700
C8 H12 0.9700
C8 H11 0.9700
C9 C10A 1.504(6)
C9 C10 1.568(13)
C9 H22 0.9700
C9 H21 0.9700
C10 C11 1.505(13)
C10 H20 0.9700
C10 H20A 0.9700
C11 C12 1.518(14)
C11 H11A 0.9700
C11 H11B 0.9700
C12 H12A 0.9700
C12 H12B 0.9700
C10A C11A 1.508(7)
C10A H20B 0.9700
C10A H20C 0.9700
C11A C12A 1.511(7)
C11A H11C 0.9700
C11A H11D 0.9700
C12A H12C 0.9700
C12A H12D 0.9700
N1 C14 1.387(3)
C14 C15 1.396(4)
C14 C19 1.408(4)
C15 C16 1.380(4)
C15 H29 0.9300
C16 C17 1.389(4)
C16 H28 0.9300
C17 C18 1.396(4)
C17 C20 1.509(4)
C18 C19 1.384(4)
C18 H24 0.9300
C19 H23 0.9300
C20 H25 0.9600
C20 H26 0.9600
C20 H27 0.9600

loop_
_geom_torsion_atom_site_label_1
_geom_torsion_atom_site_label_2
_geom_torsion_atom_site_label_3
_geom_torsion_atom_site_label_4
_geom_torsion
N1 Ti1 O1 C1 23.1(13)
O2 Ti1 O1 C1 -88.9(2)
O3 Ti1 O1 C1 89.8(2)
I1 Ti1 O1 C1 -180.0(2)
I2 Ti1 O1 C1 0.6(2)
N1 Ti1 O1 C4 -157.4(12)
O2 Ti1 O1 C4 90.6(2)
O3 Ti1 O1 C4 -90.7(2)
I1 Ti1 O1 C4 -0.5(2)
I2 Ti1 O1 C4 -179.9(2)
N1 Ti1 O2 C8 164.0(3)
O3 Ti1 O2 C8 -26.3(6)
O1 Ti1 O2 C8 -19.6(3)
I1 Ti1 O2 C8 70.0(3)
I2 Ti1 O2 C8 -106.4(3)
N1 Ti1 O2 C5 -17.4(2)
O3 Ti1 O2 C5 152.2(4)
O1 Ti1 O2 C5 158.9(2)
I1 Ti1 O2 C5 -111.4(2)
I2 Ti1 O2 C5 72.1(2)
N1 Ti1 O3 C9 -175.4(3)
O2 Ti1 O3 C9 14.9(6)
O1 Ti1 O3 C9 8.2(3)
I1 Ti1 O3 C9 -81.5(3)
I2 Ti1 O3 C9 95.0(3)
N1 Ti1 O3 C12A 16.5(4)
O2 Ti1 O3 C12A -153.2(5)
O1 Ti1 O3 C12A -159.8(4)
I1 Ti1 O3 C12A 110.4(4)
I2 Ti1 O3 C12A -73.0(4)
N1 Ti1 O3 C12 -8.5(11)
O2 Ti1 O3 C12 -178.1(11)
O1 Ti1 O3 C12 175.2(11)
I1 Ti1 O3 C12 85.5(11)
I2 Ti1 O3 C12 -98.0(11)
C4 O1 C1 C2 20.3(3)
Ti1 O1 C1 C2 -160.16(19)
O1 C1 C2 C3 -36.0(3)
C1 C2 C3 C4 37.4(3)
C1 O1 C4 C3 3.7(3)
Ti1 O1 C4 C3 -175.90(17)
C2 C3 C4 O1 -26.1(3)
C8 O2 C5 C6 21.3(4)
Ti1 O2 C5 C6 -157.5(2)
O2 C5 C6 C7 -35.4(4)
C5 C6 C7 C8 35.9(4)
C5 O2 C8 C7 1.3(4)
Ti1 O2 C8 C7 180.0(2)
C6 C7 C8 O2 -23.5(4)
C12A O3 C9 C10A -17.5(6)
C12 O3 C9 C10A 5.8(11)
Ti1 O3 C9 C10A 173.2(3)
C12A O3 C9 C10 7.7(9)
C12 O3 C9 C10 31.0(13)
Ti1 O3 C9 C10 -161.6(7)
O3 C9 C10 C11 -41.0(14)
C10A C9 C10 C11 75.1(15)
C9 C10 C11 C12 35.4(17)
C9 O3 C12 C11 -11.4(17)
C12A O3 C12 C11 71.3(19)
Ti1 O3 C12 C11 179.3(9)
C10 C11 C12 O3 -15.3(18)
O3 C9 C10A C11A 35.2(5)
C10 C9 C10A C11A -34.1(12)
C9 C10A C11A C12A -39.4(6)
C9 O3 C12A C11A -8.2(7)
C12 O3 C12A C11A -114(2)
Ti1 O3 C12A C11A 162.2(4)
C10A C11A C12A O3 30.6(7)
O2 Ti1 N1 C14 115.5(19)
O3 Ti1 N1 C14 -62.6(19)
O1 Ti1 N1 C14 4(3)
I1 Ti1 N1 C14 -153.1(19)
I2 Ti1 N1 C14 26.3(19)
Ti1 N1 C14 C15 144.2(18)
Ti1 N1 C14 C19 -35(2)
N1 C14 C15 C16 -177.8(2)
C19 C14 C15 C16 1.1(4)
C14 C15 C16 C17 -0.1(4)
C15 C16 C17 C18 -0.8(4)
C15 C16 C17 C20 -180.0(3)
C16 C17 C18 C19 0.7(4)
C20 C17 C18 C19 179.8(3)
C17 C18 C19 C14 0.4(4)
N1 C14 C19 C18 177.6(2)
C15 C14 C19 C18 -1.3(4)
